data_7717407
loop_
_publ_author_name
'Peng, Guo'
'Zhou, Guoxing'
'Dong, Xiang Tao'
'Peng, Yong-Bo'
'Zhang, Rong-Yan'
'Ma, Ying-Zhao'
'Ren, Xiaoming'

_publ_section_title
;
 Multifunctional chiral metal hydrogen-bonded organic frameworks
 constructed from lanthanide ions with trigonal prismatic coordination
 environment
;
_journal_name_full 'Dalton Transactions'
_journal_paper_doi 10.1039/D4DT02131B
_journal_year 2024
_chemical_absolute_configuration ad
_chemical_formula_moiety 'C18 H32 N3 O15 P3 Yb, 2(H2 O)'
_chemical_formula_sum 'C18 H36 N3 O17 P3 Yb'
_chemical_formula_weight 832.45
_space_group_crystal_system tetragonal
_space_group_IT_number 78
_space_group_name_Hall 'P 4cw'
_space_group_name_H-M_alt 'P 43'
_atom_sites_solution_hydrogens mixed
_atom_sites_solution_primary dual
_audit_creation_date 2024-01-24
_audit_creation_method
;
Olex2 1.5
(compiled 2023.08.24 svn.re1ec1418 for OlexSys, GUI svn.r6817)
;
_audit_update_record
;
2024-07-23 deposited with the CCDC.	2024-11-05 downloaded from the CCDC.
;
_cell_angle_alpha 90
_cell_angle_beta 90
_cell_angle_gamma 90
_cell_formula_units_Z 4
_cell_length_a 12.4178(7)
_cell_length_b 12.4178(7)
_cell_length_c 18.6104(11)
_cell_measurement_reflns_used 9954
_cell_measurement_temperature 296.15
_cell_measurement_theta_max 33.16
_cell_measurement_theta_min 2.56
_cell_volume 2869.8(3)
_computing_molecular_graphics 'Olex2 1.5 (Dolomanov et al., 2009)'
_computing_publication_material 'Olex2 1.5 (Dolomanov et al., 2009)'
_computing_structure_refinement 'SHELXL 2014/7 (Sheldrick, 2015)'
_computing_structure_solution 'SHELXT 2014/5 (Sheldrick, 2014)'
_diffrn_ambient_temperature 296.15
_diffrn_measured_fraction_theta_full 0.982
_diffrn_measured_fraction_theta_max 0.982
_diffrn_measurement_device_type 'Bruker APEX-II CCD'
_diffrn_measurement_method '\f and \w scans'
_diffrn_radiation_monochromator graphite
_diffrn_radiation_type MoK\a
_diffrn_radiation_wavelength 0.71073
_diffrn_reflns_av_R_equivalents 0.0579
_diffrn_reflns_av_unetI/netI 0.0576
_diffrn_reflns_Laue_measured_fraction_full 0.982
_diffrn_reflns_Laue_measured_fraction_max 0.982
_diffrn_reflns_limit_h_max 14
_diffrn_reflns_limit_h_min -14
_diffrn_reflns_limit_k_max 11
_diffrn_reflns_limit_k_min -14
_diffrn_reflns_limit_l_max 22
_diffrn_reflns_limit_l_min -22
_diffrn_reflns_number 16775
_diffrn_reflns_point_group_measured_fraction_full 0.982
_diffrn_reflns_point_group_measured_fraction_max 0.982
_diffrn_reflns_theta_full 25.022
_diffrn_reflns_theta_max 25.022
_diffrn_reflns_theta_min 2.735
_diffrn_source_current 1.0
_diffrn_source_power 0.05
_diffrn_source_voltage 50.0
_diffrn_standards_number 0
_exptl_absorpt_coefficient_mu 3.508
_exptl_absorpt_correction_T_max 0.7452
_exptl_absorpt_correction_T_min 0.6257
_exptl_absorpt_correction_type multi-scan
_exptl_absorpt_process_details 'SADABS (Bruker, 2014)'
_exptl_crystal_colour 'metallic light colourless'
_exptl_crystal_colour_lustre metallic
_exptl_crystal_colour_modifier light
_exptl_crystal_colour_primary colourless
_exptl_crystal_density_diffrn 1.927
_exptl_crystal_description plate
_exptl_crystal_F_000 1664
_exptl_crystal_size_max 0.1
_exptl_crystal_size_mid 0.1
_exptl_crystal_size_min 0.1
_refine_diff_density_max 0.858
_refine_diff_density_min -0.575
_refine_diff_density_rms 0.082
_refine_ls_abs_structure_details
;
 Refined as an inversion twin.
;
_refine_ls_abs_structure_Flack 0.074(10)
_refine_ls_extinction_method none
_refine_ls_goodness_of_fit_ref 1.022
_refine_ls_hydrogen_treatment constr
_refine_ls_matrix_type full
_refine_ls_number_parameters 388
_refine_ls_number_reflns 4931
_refine_ls_number_restraints 1
_refine_ls_restrained_S_all 1.021
_refine_ls_R_factor_all 0.0271
_refine_ls_R_factor_gt 0.0250
_refine_ls_shift/su_max 0.001
_refine_ls_shift/su_mean 0.000
_refine_ls_structure_factor_coef Fsqd
_refine_ls_weighting_details 'w=1/[\s^2^(Fo^2^)+0.2337P] where P=(Fo^2^+2Fc^2^)/3'
_refine_ls_weighting_scheme calc
_refine_ls_wR_factor_gt 0.0565
_refine_ls_wR_factor_ref 0.0572
_reflns_Friedel_coverage 0.937
_reflns_Friedel_fraction_full 0.983
_reflns_Friedel_fraction_max 0.983
_reflns_number_gt 4707
_reflns_number_total 4931
_reflns_threshold_expression 'I > 2\s(I)'
_cod_data_source_file d4dt02131b2.cif
_cod_data_source_block D-2
_cod_original_cell_volume 2869.8(4)
_cod_database_code 7717407
_shelx_shelxl_version_number 2014/7
_shelx_space_group_comment
;
The symmetry employed for this shelxl refinement is uniquely defined
by the following loop, which should always be used as a source of
symmetry information in preference to the above space-group names.
They are only intended as comments.
;
_shelx_estimated_absorpt_t_max 0.720
_shelx_estimated_absorpt_t_min 0.720
_olex2_refinement_description
;
1. Twinned data refinement
 Scales: 0.926(10)
 0.074(10)
2. Fixed Uiso
 At 1.2 times of:
  All C(H) groups, All C(H,H) groups, All N(H) groups
 At 1.5 times of:
  All O(H) groups, All O(H,H) groups
3.a Free rotating group:
 O16(H16C,H16D), O17(H17A,H17B)
3.b Ternary CH refined with riding coordinates:
 N3(H3A), N1(H1), C11(H11), C5(H5), C17(H17), N2(H2)
3.c Secondary CH2 refined with riding coordinates:
 C4(H4A,H4B), C1(H1A,H1B), C2(H2A,H2B), C13(H13A,H13B), C10(H10A,H10B), C7(H7A,
 H7B), C14(H14A,H14B), C16(H16A,H16B), C3(H3B,H3C), C9(H9A,H9B), C15(H15A,H15B),
  C8(H8A,H8B)
3.d Idealised tetrahedral OH refined as rotating group:
 O13(H13), O3(H3)
;
_olex2_submission_special_instructions 'No special instructions were received'

loop_
_space_group_symop_operation_xyz
'x, y, z'
'-x, -y, z+1/2'
'-y, x, z+3/4'
'y, -x, z+1/4'

loop_
_atom_site_label
_atom_site_type_symbol
_atom_site_fract_x
_atom_site_fract_y
_atom_site_fract_z
_atom_site_U_iso_or_equiv
_atom_site_adp_type
_atom_site_occupancy
_atom_site_site_symmetry_order
_atom_site_calc_flag
_atom_site_refinement_flags_posn
_atom_site_refinement_flags_adp
_atom_site_refinement_flags_occupancy
_atom_site_disorder_assembly
_atom_site_disorder_group
Yb1 Yb 0.53966(2) 0.56847(2) 0.59509(2) 0.01388(9) Uani 1 1 d . . . . .
P1 P 0.30339(15) 0.47528(15) 0.51416(9) 0.0167(4) Uani 1 1 d . . . . .
P3 P 0.68280(15) 0.56460(15) 0.42443(9) 0.0170(4) Uani 1 1 d . . . . .
P2 P 0.43369(15) 0.76163(14) 0.46712(9) 0.0173(4) Uani 1 1 d . . . . .
O1 O 0.3801(4) 0.4932(4) 0.5750(2) 0.0212(12) Uani 1 1 d . . . . .
O9 O 0.5213(5) 1.0864(5) 0.4238(3) 0.0357(14) Uani 1 1 d . . . . .
O12 O 0.5975(4) 0.5814(4) 0.3691(3) 0.0250(12) Uani 1 1 d . . . . .
O14 O 0.9922(5) 0.4566(4) 0.3496(4) 0.0406(14) Uani 1 1 d . . . . .
O4 O -0.0408(5) 0.5552(5) 0.5230(3) 0.0326(13) Uani 1 1 d . . . . .
O13 O 0.7652(5) 0.6567(5) 0.4180(3) 0.0301(13) Uani 1 1 d . . . . .
H13 H 0.8010 0.6600 0.4550 0.045 Uiso 1 1 calc R U . . .
O10 O 0.6853(5) 1.1450(5) 0.3942(3) 0.0396(15) Uani 1 1 d . . . . .
O2 O 0.3527(4) 0.4694(4) 0.4408(3) 0.0265(12) Uani 1 1 d . . . . .
O8 O 0.3385(4) 0.8384(4) 0.4813(3) 0.0281(12) Uani 1 1 d . . . . .
O7 O 0.4045(4) 0.6929(4) 0.4037(3) 0.0251(11) Uani 1 1 d . . . . .
O11 O 0.6433(5) 0.5516(5) 0.5002(3) 0.0318(13) Uani 1 1 d . . . . .
C12 C 0.6218(7) 1.0854(6) 0.4262(4) 0.0260(17) Uani 1 1 d . . . . .
O3 O 0.2354(4) 0.3723(4) 0.5266(3) 0.0262(12) Uani 1 1 d . . . . .
H3 H 0.2168 0.3694 0.5688 0.039 Uiso 1 1 calc R U . . .
N3 N 0.8364(5) 0.4016(5) 0.4433(3) 0.0189(13) Uani 1 1 d . . . . .
H3A H 0.8843 0.4616 0.4555 0.023 Uiso 1 1 calc R U . . .
O15 O 1.0387(5) 0.2866(5) 0.3259(3) 0.0398(16) Uani 1 1 d . . . . .
C4 C 0.0451(7) 0.7533(8) 0.6344(4) 0.035(2) Uani 1 1 d . . . . .
H4A H 0.0270 0.8290 0.6299 0.042 Uiso 1 1 calc R U . . .
H4B H -0.0139 0.7164 0.6581 0.042 Uiso 1 1 calc R U . . .
O5 O -0.0966(5) 0.7219(5) 0.5001(3) 0.0367(14) Uani 1 1 d . . . . .
C6 C -0.0322(6) 0.6536(6) 0.5247(4) 0.0214(16) Uani 1 1 d . . . . .
O6 O 0.4678(5) 0.7031(4) 0.5335(3) 0.0283(13) Uani 1 1 d . . . . .
C18 C 0.9832(6) 0.3576(6) 0.3569(4) 0.0258(17) Uani 1 1 d . . . . .
N1 N 0.1531(5) 0.6225(5) 0.5749(3) 0.0195(13) Uani 1 1 d . . . . .
H1 H 0.1192 0.5599 0.5977 0.023 Uiso 1 1 calc R U . . .
C1 C 0.2059(6) 0.5854(6) 0.5079(4) 0.0199(15) Uani 1 1 d . . . . .
H1A H 0.2422 0.6468 0.4866 0.024 Uiso 1 1 calc R U . . .
H1B H 0.1498 0.5635 0.4747 0.024 Uiso 1 1 calc R U . . .
C2 C 0.2255(6) 0.6754(7) 0.6300(4) 0.0248(17) Uani 1 1 d . . . . .
H2A H 0.2634 0.6219 0.6584 0.030 Uiso 1 1 calc R U . . .
H2B H 0.2778 0.7222 0.6071 0.030 Uiso 1 1 calc R U . . .
C13 C 0.7499(6) 0.4424(7) 0.3965(4) 0.0243(17) Uani 1 1 d . . . . .
H13A H 0.6960 0.3863 0.3918 0.029 Uiso 1 1 calc R U . . .
H13B H 0.7801 0.4545 0.3491 0.029 Uiso 1 1 calc R U . . .
C11 C 0.6732(6) 0.9973(6) 0.4718(4) 0.0203(15) Uani 1 1 d . . . . .
H11 H 0.7280 0.9602 0.4432 0.024 Uiso 1 1 calc R U . . .
C10 C 0.7245(7) 1.0366(7) 0.5418(4) 0.0302(19) Uani 1 1 d . . . . .
H10A H 0.7969 1.0629 0.5333 0.036 Uiso 1 1 calc R U . . .
H10B H 0.6820 1.0939 0.5630 0.036 Uiso 1 1 calc R U . . .
C7 C 0.5468(6) 0.8451(6) 0.4408(4) 0.0175(15) Uani 1 1 d . . . . .
H7A H 0.6039 0.7985 0.4235 0.021 Uiso 1 1 calc R U . . .
H7B H 0.5245 0.8902 0.4009 0.021 Uiso 1 1 calc R U . . .
C14 C 0.7966(6) 0.3511(7) 0.5126(4) 0.0247(17) Uani 1 1 d . . . . .
H14A H 0.7737 0.4055 0.5467 0.030 Uiso 1 1 calc R U . . .
H14B H 0.7376 0.3017 0.5038 0.030 Uiso 1 1 calc R U . . .
C5 C 0.0674(6) 0.7039(6) 0.5608(4) 0.0203(16) Uani 1 1 d . . . . .
H5 H 0.0966 0.7598 0.5292 0.024 Uiso 1 1 calc R U . . .
C16 C 0.9525(9) 0.2514(8) 0.4719(5) 0.048(3) Uani 1 1 d . . . . .
H16A H 0.9409 0.1746 0.4662 0.058 Uiso 1 1 calc R U . . .
H16B H 1.0293 0.2649 0.4748 0.058 Uiso 1 1 calc R U . . .
C17 C 0.9028(6) 0.3135(6) 0.4094(4) 0.0222(16) Uani 1 1 d . . . . .
H17 H 0.8541 0.2651 0.3835 0.027 Uiso 1 1 calc R U . . .
N2 N 0.5920(5) 0.9157(5) 0.4980(3) 0.0194(13) Uani 1 1 d . . . . .
H2 H 0.5321 0.9549 0.5203 0.023 Uiso 1 1 calc R U . . .
C3 C 0.1484(7) 0.7391(9) 0.6759(5) 0.042(2) Uani 1 1 d . . . . .
H3B H 0.1791 0.8088 0.6873 0.051 Uiso 1 1 calc R U . . .
H3C H 0.1345 0.7011 0.7205 0.051 Uiso 1 1 calc R U . . .
C9 C 0.7261(8) 0.9398(8) 0.5895(5) 0.049(2) Uani 1 1 d . . . . .
H9A H 0.7015 0.9589 0.6373 0.059 Uiso 1 1 calc R U . . .
H9B H 0.7988 0.9117 0.5932 0.059 Uiso 1 1 calc R U . . .
C15 C 0.8959(7) 0.2924(7) 0.5388(4) 0.0303(19) Uani 1 1 d . . . . .
H15A H 0.8759 0.2328 0.5698 0.036 Uiso 1 1 calc R U . . .
H15B H 0.9424 0.3408 0.5654 0.036 Uiso 1 1 calc R U . . .
C8 C 0.6520(7) 0.8558(7) 0.5570(4) 0.0282(18) Uani 1 1 d . . . . .
H8A H 0.6024 0.8279 0.5926 0.034 Uiso 1 1 calc R U . . .
H8B H 0.6931 0.7963 0.5371 0.034 Uiso 1 1 calc R U . . .
O16 O 0.9521(8) 0.9420(7) 0.4449(5) 0.071(3) Uani 1 1 d G . . . .
H16C H 0.9584 0.8782 0.4610 0.107 Uiso 1 1 d G U . . .
H16D H 0.9385 0.9336 0.4004 0.107 Uiso 1 1 d G U . . .
O17 O 0.9695(10) 1.0566(9) 0.3119(5) 0.083(3) Uani 1 1 d G . . . .
H17A H 0.9883 1.0947 0.2761 0.125 Uiso 1 1 d G U . . .
H17B H 1.0195 1.0658 0.3425 0.125 Uiso 1 1 d G U . . .

loop_
_atom_site_aniso_label
_atom_site_aniso_U_11
_atom_site_aniso_U_22
_atom_site_aniso_U_33
_atom_site_aniso_U_23
_atom_site_aniso_U_13
_atom_site_aniso_U_12
Yb1 0.01463(16) 0.01461(16) 0.01239(13) 0.00091(12) -0.00094(12) 0.00045(12)
P1 0.0154(10) 0.0189(10) 0.0159(9) -0.0017(7) 0.0029(7) -0.0021(7)
P3 0.0130(9) 0.0213(10) 0.0168(9) 0.0015(7) 0.0010(7) 0.0016(8)
P2 0.0225(10) 0.0112(9) 0.0183(8) 0.0000(7) 0.0006(7) 0.0021(7)
O1 0.015(3) 0.028(3) 0.020(3) -0.003(2) -0.0008(19) 0.000(2)
O9 0.031(4) 0.030(3) 0.047(3) 0.013(3) -0.006(3) 0.005(3)
O12 0.018(3) 0.026(3) 0.030(3) 0.002(2) -0.008(2) -0.004(2)
O14 0.046(3) 0.026(3) 0.050(3) 0.008(3) 0.027(3) 0.002(3)
O4 0.026(3) 0.029(3) 0.043(3) -0.001(3) -0.012(3) -0.006(2)
O13 0.025(3) 0.034(3) 0.032(3) 0.008(3) -0.007(2) -0.009(2)
O10 0.039(4) 0.032(3) 0.048(4) 0.020(3) -0.015(3) -0.011(3)
O2 0.028(3) 0.028(3) 0.023(3) 0.000(2) 0.009(2) 0.001(2)
O8 0.033(3) 0.024(3) 0.028(3) -0.002(2) -0.004(2) 0.010(2)
O7 0.028(3) 0.018(3) 0.029(3) -0.006(2) 0.002(2) -0.005(2)
O11 0.039(4) 0.033(3) 0.023(3) 0.003(2) 0.013(3) 0.009(3)
C12 0.037(5) 0.016(4) 0.025(4) 0.001(3) -0.008(3) -0.002(4)
O3 0.030(3) 0.027(3) 0.022(3) 0.000(2) 0.004(2) -0.012(2)
N3 0.017(3) 0.019(3) 0.021(3) -0.001(2) 0.004(2) 0.002(2)
O15 0.044(4) 0.030(3) 0.045(4) 0.001(3) 0.027(3) 0.006(3)
C4 0.030(5) 0.042(6) 0.033(5) -0.015(4) 0.000(4) 0.002(4)
O5 0.025(3) 0.028(3) 0.058(4) -0.003(3) -0.017(3) 0.005(3)
C6 0.017(4) 0.023(4) 0.025(4) -0.001(3) 0.000(3) 0.001(3)
O6 0.029(3) 0.025(3) 0.031(3) 0.015(2) 0.000(2) 0.005(2)
C18 0.022(4) 0.027(4) 0.028(4) 0.002(3) 0.004(3) 0.000(3)
N1 0.014(3) 0.023(3) 0.021(3) -0.001(2) 0.001(2) 0.000(3)
C1 0.021(4) 0.026(4) 0.013(3) -0.002(3) 0.001(3) 0.003(3)
C2 0.020(4) 0.034(5) 0.020(4) -0.010(3) -0.003(3) -0.006(3)
C13 0.025(4) 0.032(4) 0.016(3) -0.004(3) -0.002(3) 0.008(3)
C11 0.022(4) 0.017(4) 0.022(3) 0.001(3) -0.001(3) -0.002(3)
C10 0.031(5) 0.032(5) 0.028(4) 0.000(4) -0.008(3) -0.008(4)
C7 0.024(4) 0.011(4) 0.018(3) -0.001(3) -0.001(3) -0.003(3)
C14 0.026(4) 0.031(4) 0.017(3) 0.003(3) 0.010(3) 0.005(3)
C5 0.020(4) 0.016(4) 0.025(4) 0.001(3) 0.001(3) -0.001(3)
C16 0.058(6) 0.053(6) 0.033(4) 0.012(5) 0.019(4) 0.034(5)
C17 0.023(4) 0.017(4) 0.027(4) -0.003(3) 0.010(3) 0.001(3)
N2 0.025(3) 0.018(3) 0.015(3) 0.002(2) 0.002(2) 0.000(3)
C3 0.034(5) 0.057(6) 0.037(5) -0.026(4) -0.005(4) 0.009(5)
C9 0.056(6) 0.052(6) 0.039(5) 0.007(5) -0.025(5) -0.019(5)
C15 0.034(5) 0.033(5) 0.025(4) 0.009(3) 0.000(4) 0.007(4)
C8 0.033(5) 0.035(5) 0.017(4) 0.002(3) -0.006(3) -0.001(4)
O16 0.085(6) 0.059(5) 0.069(6) 0.004(4) 0.006(5) 0.004(5)
O17 0.094(7) 0.090(7) 0.066(5) -0.015(5) -0.008(5) 0.002(6)

loop_
_atom_type_symbol
_atom_type_description
_atom_type_scat_dispersion_real
_atom_type_scat_dispersion_imag
_atom_type_scat_source
C C 0.0033 0.0016 'International Tables Vol C Tables 4.2.6.8 and 6.1.1.4'
H H 0.0000 0.0000 'International Tables Vol C Tables 4.2.6.8 and 6.1.1.4'
N N 0.0061 0.0033 'International Tables Vol C Tables 4.2.6.8 and 6.1.1.4'
O O 0.0106 0.0060 'International Tables Vol C Tables 4.2.6.8 and 6.1.1.4'
P P 0.1023 0.0942 'International Tables Vol C Tables 4.2.6.8 and 6.1.1.4'
Yb Yb -0.3850 5.5486 'International Tables Vol C Tables 4.2.6.8 and 6.1.1.4'

loop_
_geom_angle_atom_site_label_1
_geom_angle_atom_site_label_2
_geom_angle_atom_site_label_3
_geom_angle
_geom_angle_site_symmetry_1
_geom_angle_site_symmetry_3
_geom_angle_publ_flag
P3 Yb1 P1 87.74(4) 4_565 . ?
O1 Yb1 P1 16.26(12) . . ?
O1 Yb1 P3 76.85(13) . 4_565 ?
O12 Yb1 P1 88.55(14) 4_565 . ?
O12 Yb1 P3 15.55(14) 4_565 4_565 ?
O12 Yb1 O1 81.26(19) 4_565 . ?
O12 Yb1 O2 110.4(2) 4_565 4_565 ?
O12 Yb1 O7 80.67(19) 4_565 4_565 ?
O12 Yb1 O11 86.3(2) 4_565 . ?
O12 Yb1 O6 156.8(2) 4_565 . ?
O2 Yb1 P1 99.34(14) 4_565 . ?
O2 Yb1 P3 95.22(15) 4_565 4_565 ?
O2 Yb1 O1 88.26(18) 4_565 . ?
O2 Yb1 O7 82.86(19) 4_565 4_565 ?
O2 Yb1 O6 85.6(2) 4_565 . ?
O7 Yb1 P1 169.07(14) 4_565 . ?
O7 Yb1 P3 81.39(15) 4_565 4_565 ?
O7 Yb1 O1 155.62(18) 4_565 . ?
O11 Yb1 P1 96.53(16) . . ?
O11 Yb1 P3 101.79(15) . 4_565 ?
O11 Yb1 O1 110.3(2) . . ?
O11 Yb1 O2 157.1(2) . 4_565 ?
O11 Yb1 O7 84.7(2) . 4_565 ?
O11 Yb1 O6 83.8(2) . . ?
O6 Yb1 P1 71.85(15) . . ?
O6 Yb1 P3 159.40(15) . 4_565 ?
O6 Yb1 O1 82.61(19) . . ?
O6 Yb1 O7 119.1(2) . 4_565 ?
O1 P1 Yb1 24.57(19) . . ?
O1 P1 O2 116.0(3) . . ?
O1 P1 O3 110.8(3) . . ?
O1 P1 C1 111.0(3) . . ?
O2 P1 Yb1 93.8(2) . . ?
O2 P1 O3 108.6(3) . . ?
O2 P1 C1 104.4(3) . . ?
O3 P1 Yb1 131.8(2) . . ?
O3 P1 C1 105.4(3) . . ?
C1 P1 Yb1 109.6(2) . . ?
O12 P3 Yb1 23.0(2) . 3_654 ?
O12 P3 O13 108.3(3) . . ?
O12 P3 O11 115.6(3) . . ?
O12 P3 C13 104.2(3) . . ?
O13 P3 Yb1 129.2(2) . 3_654 ?
O13 P3 C13 107.2(4) . . ?
O11 P3 Yb1 95.5(2) . 3_654 ?
O11 P3 O13 111.7(3) . . ?
O11 P3 C13 109.3(3) . . ?
C13 P3 Yb1 102.6(3) . 3_654 ?
O8 P2 C7 106.7(3) . . ?
O7 P2 O8 107.5(3) . . ?
O7 P2 C7 107.4(3) . . ?
O6 P2 O8 112.1(3) . . ?
O6 P2 O7 116.2(3) . . ?
O6 P2 C7 106.4(3) . . ?
P1 O1 Yb1 139.2(3) . . ?
P3 O12 Yb1 141.5(3) . 3_654 ?
P3 O13 H13 109.5 . . ?
P1 O2 Yb1 153.6(3) . 3_654 ?
P2 O7 Yb1 146.9(3) . 3_654 ?
P3 O11 Yb1 159.5(4) . . ?
O9 C12 C11 116.5(7) . . ?
O10 C12 O9 127.9(7) . . ?
O10 C12 C11 115.6(7) . . ?
P1 O3 H3 109.5 . . ?
C13 N3 H3A 108.5 . . ?
C13 N3 C14 114.0(6) . . ?
C13 N3 C17 113.6(5) . . ?
C14 N3 H3A 108.5 . . ?
C17 N3 H3A 108.5 . . ?
C17 N3 C14 103.6(5) . . ?
H4A C4 H4B 108.8 . . ?
C5 C4 H4A 110.8 . . ?
C5 C4 H4B 110.8 . . ?
C3 C4 H4A 110.8 . . ?
C3 C4 H4B 110.8 . . ?
C3 C4 C5 104.9(7) . . ?
O4 C6 O5 127.5(7) . . ?
O4 C6 C5 119.0(7) . . ?
O5 C6 C5 113.5(6) . . ?
P2 O6 Yb1 155.4(4) . . ?
O14 C18 O15 126.4(7) . . ?
O14 C18 C17 119.5(7) . . ?
O15 C18 C17 114.0(6) . . ?
C1 N1 H1 107.9 . . ?
C1 N1 C2 116.2(5) . . ?
C1 N1 C5 112.2(5) . . ?
C2 N1 H1 107.9 . . ?
C5 N1 H1 107.9 . . ?
C5 N1 C2 104.5(6) . . ?
P1 C1 H1A 107.8 . . ?
P1 C1 H1B 107.8 . . ?
N1 C1 P1 118.1(5) . . ?
N1 C1 H1A 107.8 . . ?
N1 C1 H1B 107.8 . . ?
H1A C1 H1B 107.1 . . ?
N1 C2 H2A 111.1 . . ?
N1 C2 H2B 111.1 . . ?
H2A C2 H2B 109.0 . . ?
C3 C2 N1 103.5(6) . . ?
C3 C2 H2A 111.1 . . ?
C3 C2 H2B 111.1 . . ?
P3 C13 H13A 108.0 . . ?
P3 C13 H13B 108.0 . . ?
N3 C13 P3 117.0(5) . . ?
N3 C13 H13A 108.0 . . ?
N3 C13 H13B 108.0 . . ?
H13A C13 H13B 107.3 . . ?
C12 C11 H11 108.9 . . ?
C12 C11 C10 114.8(6) . . ?
C10 C11 H11 108.9 . . ?
N2 C11 C12 112.4(6) . . ?
N2 C11 H11 108.9 . . ?
N2 C11 C10 102.5(6) . . ?
C11 C10 H10A 110.8 . . ?
C11 C10 H10B 110.8 . . ?
H10A C10 H10B 108.9 . . ?
C9 C10 C11 104.8(6) . . ?
C9 C10 H10A 110.8 . . ?
C9 C10 H10B 110.8 . . ?
P2 C7 H7A 108.3 . . ?
P2 C7 H7B 108.3 . . ?
H7A C7 H7B 107.4 . . ?
N2 C7 P2 115.8(5) . . ?
N2 C7 H7A 108.3 . . ?
N2 C7 H7B 108.3 . . ?
N3 C14 H14A 111.4 . . ?
N3 C14 H14B 111.4 . . ?
H14A C14 H14B 109.2 . . ?
C15 C14 N3 102.0(6) . . ?
C15 C14 H14A 111.4 . . ?
C15 C14 H14B 111.4 . . ?
C4 C5 C6 114.1(6) . . ?
C4 C5 H5 108.8 . . ?
C6 C5 H5 108.8 . . ?
N1 C5 C4 104.1(6) . . ?
N1 C5 C6 112.1(6) . . ?
N1 C5 H5 108.8 . . ?
H16A C16 H16B 108.8 . . ?
C17 C16 H16A 110.6 . . ?
C17 C16 H16B 110.6 . . ?
C15 C16 H16A 110.6 . . ?
C15 C16 H16B 110.6 . . ?
C15 C16 C17 105.6(7) . . ?
N3 C17 C16 105.5(6) . . ?
N3 C17 H17 108.3 . . ?
C18 C17 N3 111.9(6) . . ?
C18 C17 C16 114.4(7) . . ?
C18 C17 H17 108.3 . . ?
C16 C17 H17 108.3 . . ?
C11 N2 H2 108.1 . . ?
C11 N2 C8 103.5(6) . . ?
C7 N2 C11 114.5(5) . . ?
C7 N2 H2 108.1 . . ?
C7 N2 C8 114.3(6) . . ?
C8 N2 H2 108.1 . . ?
C4 C3 H3B 110.0 . . ?
C4 C3 H3C 110.0 . . ?
C2 C3 C4 108.3(6) . . ?
C2 C3 H3B 110.0 . . ?
C2 C3 H3C 110.0 . . ?
H3B C3 H3C 108.4 . . ?
C10 C9 H9A 110.1 . . ?
C10 C9 H9B 110.1 . . ?
C10 C9 C8 107.9(7) . . ?
H9A C9 H9B 108.4 . . ?
C8 C9 H9A 110.1 . . ?
C8 C9 H9B 110.1 . . ?
C14 C15 C16 105.9(6) . . ?
C14 C15 H15A 110.5 . . ?
C14 C15 H15B 110.5 . . ?
C16 C15 H15A 110.5 . . ?
C16 C15 H15B 110.5 . . ?
H15A C15 H15B 108.7 . . ?
N2 C8 H8A 110.9 . . ?
N2 C8 H8B 110.9 . . ?
C9 C8 N2 104.4(7) . . ?
C9 C8 H8A 110.9 . . ?
C9 C8 H8B 110.9 . . ?
H8A C8 H8B 108.9 . . ?
H16C O16 H16D 104.4 . . ?
H17A O17 H17B 104.5 . . ?

loop_
_geom_bond_atom_site_label_1
_geom_bond_atom_site_label_2
_geom_bond_distance
_geom_bond_site_symmetry_2
_geom_bond_publ_flag
Yb1 P1 3.4951(19) . ?
Yb1 P3 3.4658(19) 4_565 ?
Yb1 O1 2.223(5) . ?
Yb1 O12 2.172(5) 4_565 ?
Yb1 O2 2.211(5) 4_565 ?
Yb1 O7 2.219(5) 4_565 ?
Yb1 O11 2.196(5) . ?
Yb1 O6 2.215(5) . ?
P1 O1 1.497(5) . ?
P1 O2 1.499(5) . ?
P1 O3 1.550(5) . ?
P1 C1 1.830(7) . ?
P3 Yb1 3.4658(19) 3_654 ?
P3 O12 1.492(5) . ?
P3 O13 1.539(6) . ?
P3 O11 1.501(5) . ?
P3 C13 1.808(8) . ?
P2 O8 1.541(6) . ?
P2 O7 1.501(5) . ?
P2 O6 1.494(5) . ?
P2 C7 1.814(7) . ?
O9 C12 1.249(10) . ?
O12 Yb1 2.172(5) 3_654 ?
O14 C18 1.242(9) . ?
O4 C6 1.228(9) . ?
O13 H13 0.8200 . ?
O10 C12 1.235(10) . ?
O2 Yb1 2.211(5) 3_654 ?
O7 Yb1 2.219(5) 3_654 ?
C12 C11 1.525(10) . ?
O3 H3 0.8200 . ?
N3 H3A 0.9800 . ?
N3 C13 1.474(9) . ?
N3 C14 1.516(9) . ?
N3 C17 1.508(9) . ?
O15 C18 1.259(9) . ?
C4 H4A 0.9700 . ?
C4 H4B 0.9700 . ?
C4 C5 1.526(10) . ?
C4 C3 1.508(12) . ?
O5 C6 1.253(9) . ?
C6 C5 1.540(10) . ?
C18 C17 1.500(10) . ?
N1 H1 0.9800 . ?
N1 C1 1.483(9) . ?
N1 C2 1.514(9) . ?
N1 C5 1.491(9) . ?
C1 H1A 0.9700 . ?
C1 H1B 0.9700 . ?
C2 H2A 0.9700 . ?
C2 H2B 0.9700 . ?
C2 C3 1.506(11) . ?
C13 H13A 0.9700 . ?
C13 H13B 0.9700 . ?
C11 H11 0.9800 . ?
C11 C10 1.528(11) . ?
C11 N2 1.511(9) . ?
C10 H10A 0.9700 . ?
C10 H10B 0.9700 . ?
C10 C9 1.495(12) . ?
C7 H7A 0.9700 . ?
C7 H7B 0.9700 . ?
C7 N2 1.490(9) . ?
C14 H14A 0.9700 . ?
C14 H14B 0.9700 . ?
C14 C15 1.513(11) . ?
C5 H5 0.9800 . ?
C16 H16A 0.9700 . ?
C16 H16B 0.9700 . ?
C16 C17 1.527(12) . ?
C16 C15 1.517(12) . ?
C17 H17 0.9800 . ?
N2 H2 0.9800 . ?
N2 C8 1.521(9) . ?
C3 H3B 0.9700 . ?
C3 H3C 0.9700 . ?
C9 H9A 0.9700 . ?
C9 H9B 0.9700 . ?
C9 C8 1.518(12) . ?
C15 H15A 0.9700 . ?
C15 H15B 0.9700 . ?
C8 H8A 0.9700 . ?
C8 H8B 0.9700 . ?
O16 H16C 0.8506 . ?
O16 H16D 0.8500 . ?
O17 H17A 0.8499 . ?
O17 H17B 0.8501 . ?

loop_
_geom_torsion_atom_site_label_1
_geom_torsion_atom_site_label_2
_geom_torsion_atom_site_label_3
_geom_torsion_atom_site_label_4
_geom_torsion
_geom_torsion_site_symmetry_1
_geom_torsion_site_symmetry_2
_geom_torsion_site_symmetry_3
_geom_torsion_site_symmetry_4
_geom_torsion_publ_flag
Yb1 P1 O2 Yb1 -61.1(8) . . . 3_654 ?
Yb1 P1 C1 N1 -72.3(6) . . . . ?
Yb1 P3 O11 Yb1 -40.2(11) 3_654 . . . ?
Yb1 P3 C13 N3 -153.6(5) 3_654 . . . ?
P2 C7 N2 C11 -170.3(5) . . . . ?
P2 C7 N2 C8 70.5(7) . . . . ?
O1 P1 O2 Yb1 -72.2(8) . . . 3_654 ?
O1 P1 C1 N1 -46.2(6) . . . . ?
O9 C12 C11 C10 -108.3(8) . . . . ?
O9 C12 C11 N2 8.4(9) . . . . ?
O12 P3 O11 Yb1 -28.4(12) . . . . ?
O12 P3 C13 N3 -177.2(6) . . . . ?
O14 C18 C17 N3 4.2(10) . . . . ?
O14 C18 C17 C16 -115.7(9) . . . . ?
O4 C6 C5 C4 -105.3(8) . . . . ?
O4 C6 C5 N1 12.7(9) . . . . ?
O13 P3 O12 Yb1 -157.5(5) . . . 3_654 ?
O13 P3 O11 Yb1 96.0(11) . . . . ?
O13 P3 C13 N3 68.1(6) . . . . ?
O10 C12 C11 C10 73.8(9) . . . . ?
O10 C12 C11 N2 -169.4(6) . . . . ?
O2 P1 O1 Yb1 27.4(6) . . . . ?
O2 P1 C1 N1 -171.8(5) . . . . ?
O8 P2 O7 Yb1 -156.7(5) . . . 3_654 ?
O8 P2 O6 Yb1 153.3(8) . . . . ?
O8 P2 C7 N2 68.0(6) . . . . ?
O7 P2 O6 Yb1 29.1(10) . . . . ?
O7 P2 C7 N2 -176.9(5) . . . . ?
O11 P3 O12 Yb1 -31.3(6) . . . 3_654 ?
O11 P3 C13 N3 -53.1(7) . . . . ?
C12 C11 C10 C9 156.7(8) . . . . ?
C12 C11 N2 C7 69.7(8) . . . . ?
C12 C11 N2 C8 -165.2(6) . . . . ?
O3 P1 O1 Yb1 151.8(4) . . . . ?
O3 P1 O2 Yb1 162.3(7) . . . 3_654 ?
O3 P1 C1 N1 73.9(6) . . . . ?
N3 C14 C15 C16 -35.4(9) . . . . ?
O15 C18 C17 N3 -178.4(7) . . . . ?
O15 C18 C17 C16 61.7(10) . . . . ?
O5 C6 C5 C4 74.6(9) . . . . ?
O5 C6 C5 N1 -167.4(6) . . . . ?
O6 P2 O7 Yb1 -30.1(7) . . . 3_654 ?
O6 P2 C7 N2 -51.8(6) . . . . ?
N1 C2 C3 C4 -18.8(10) . . . . ?
C1 P1 O1 Yb1 -91.4(5) . . . . ?
C1 P1 O2 Yb1 50.2(8) . . . 3_654 ?
C1 N1 C2 C3 159.5(7) . . . . ?
C1 N1 C5 C4 -165.2(6) . . . . ?
C1 N1 C5 C6 71.0(7) . . . . ?
C2 N1 C1 P1 66.1(8) . . . . ?
C2 N1 C5 C4 -38.5(7) . . . . ?
C2 N1 C5 C6 -162.3(6) . . . . ?
C13 P3 O12 Yb1 88.6(6) . . . 3_654 ?
C13 P3 O11 Yb1 -145.5(10) . . . . ?
C13 N3 C14 C15 165.8(6) . . . . ?
C13 N3 C17 C18 78.1(8) . . . . ?
C13 N3 C17 C16 -156.9(7) . . . . ?
C11 C10 C9 C8 -14.6(10) . . . . ?
C11 N2 C8 C9 32.4(8) . . . . ?
C10 C11 N2 C7 -166.5(6) . . . . ?
C10 C11 N2 C8 -41.4(7) . . . . ?
C10 C9 C8 N2 -10.9(10) . . . . ?
C7 P2 O7 Yb1 88.8(6) . . . 3_654 ?
C7 P2 O6 Yb1 -90.4(9) . . . . ?
C7 N2 C8 C9 157.7(7) . . . . ?
C14 N3 C13 P3 73.3(8) . . . . ?
C14 N3 C17 C18 -157.6(6) . . . . ?
C14 N3 C17 C16 -32.7(8) . . . . ?
C5 C4 C3 C2 -4.4(11) . . . . ?
C5 N1 C1 P1 -173.7(5) . . . . ?
C5 N1 C2 C3 35.3(8) . . . . ?
C17 N3 C13 P3 -168.3(5) . . . . ?
C17 N3 C14 C15 41.8(7) . . . . ?
C17 C16 C15 C14 15.5(10) . . . . ?
N2 C11 C10 C9 34.5(9) . . . . ?
C3 C4 C5 C6 148.8(8) . . . . ?
C3 C4 C5 N1 26.3(9) . . . . ?
C15 C16 C17 N3 10.6(10) . . . . ?
C15 C16 C17 C18 134.0(8) . . . . ?

loop_
_twin_individual_id
_twin_individual_mass_fraction_refined
1 0.926(10)
2 0.074(10)
